data_4342123
loop_
_publ_author_name
'Santoro, Amedeo'
'Kershaw Cook, Laurence J.'
'Kulmaczewski, Rafal'
'Barrett, Simon A.'
'Cespedes, Oscar'
'Halcrow, Malcolm A.'

_publ_section_title
;
 Iron(II) Complexes of Tridentate Indazolylpyridine Ligands: Enhanced
 Spin-Crossover Hysteresis and Ligand-Based Fluorescence.
;
_journal_issue 2
_journal_name_full 'Inorganic chemistry'
_journal_page_first 682
_journal_page_last 693
_journal_paper_doi 10.1021/ic502726q
_journal_volume 54
_journal_year 2015
_chemical_formula_moiety 'C38 H26 Fe N10, 2[Cl O4], C H Cl3'
_chemical_formula_sum 'C39 H27 Cl5 Fe N10 O8'
_chemical_formula_weight 996.81
_chemical_name_systematic
; 
Bis[2,6-di(indazol-2-yl)pyridine]iron(II) diperchlorate
chloroform solvate 
;
_space_group_IT_number 2
_symmetry_cell_setting triclinic
_symmetry_space_group_name_Hall '-P 1'
_symmetry_space_group_name_H-M 'P -1'
_atom_sites_solution_hydrogens geom
_atom_sites_solution_primary direct
_atom_sites_solution_secondary difmap
_audit_creation_method SHELXL-97
_cell_angle_alpha 87.610(5)
_cell_angle_beta 66.525(5)
_cell_angle_gamma 78.669(5)
_cell_formula_units_Z 2
_cell_length_a 12.7312(7)
_cell_length_b 13.2422(8)
_cell_length_c 13.5769(7)
_cell_measurement_reflns_used 4416
_cell_measurement_temperature 120(2)
_cell_measurement_theta_max 72.65
_cell_measurement_theta_min 3.38
_cell_volume 2056.8(2)
_computing_cell_refinement 'CrysAlisPro, Agilent Technologies'
_computing_data_collection 'CrysAlisPro, Agilent Technologies'
_computing_data_reduction 'CrysAlisPro, Agilent Technologies'
_computing_molecular_graphics 'XSEED (Barbour, 2001)'
_computing_publication_material 'local program'
_computing_structure_refinement 'SHELXL-97 (Sheldrick, 1997)'
_computing_structure_solution 'SHELXS-97 (Sheldrick, 1990)'
_diffrn_ambient_temperature 120(2)
_diffrn_detector_area_resol_mean 5.3095
_diffrn_measured_fraction_theta_full 0.930
_diffrn_measured_fraction_theta_max 0.930
_diffrn_measurement_device_type 'SuperNova, Dual, Cu at zero, Atlas'
_diffrn_measurement_method '\w scans'
_diffrn_radiation_monochromator mirror
_diffrn_radiation_source 'SuperNova (Cu) X-ray Source'
_diffrn_radiation_type 'Cu K\a'
_diffrn_radiation_wavelength 1.54184
_diffrn_reflns_av_R_equivalents 0.0620
_diffrn_reflns_av_sigmaI/netI 0.0840
_diffrn_reflns_limit_h_max 14
_diffrn_reflns_limit_h_min -15
_diffrn_reflns_limit_k_max 16
_diffrn_reflns_limit_k_min -15
_diffrn_reflns_limit_l_max 16
_diffrn_reflns_limit_l_min -16
_diffrn_reflns_number 15691
_diffrn_reflns_theta_full 73.33
_diffrn_reflns_theta_max 73.33
_diffrn_reflns_theta_min 3.41
_diffrn_standards_decay_% 0
_diffrn_standards_interval_count 0
_diffrn_standards_interval_time 0
_diffrn_standards_number 0
_exptl_absorpt_coefficient_mu 6.504
_exptl_absorpt_correction_T_max 1.000
_exptl_absorpt_correction_T_min 0.620
_exptl_absorpt_correction_type multi-scan
_exptl_absorpt_process_details
;
CrysAlisPro, Agilent Technologies,
Version 1.171.36.28e (release 10-06-2013 CrysAlis171 .NET)
Empirical absorption correction using spherical harmonics,
 implemented in SCALE3 ABSPACK scaling algorithm.
;
_exptl_crystal_colour brown
_exptl_crystal_density_diffrn 1.609
_exptl_crystal_density_method 'not measured'
_exptl_crystal_description block
_exptl_crystal_F_000 1012
_exptl_crystal_size_max 0.23
_exptl_crystal_size_mid 0.19
_exptl_crystal_size_min 0.11
_refine_diff_density_max 1.301
_refine_diff_density_min -0.958
_refine_diff_density_rms 0.108
_refine_ls_extinction_method none
_refine_ls_goodness_of_fit_ref 1.043
_refine_ls_hydrogen_treatment constr
_refine_ls_matrix_type full
_refine_ls_number_parameters 645
_refine_ls_number_reflns 7682
_refine_ls_number_restraints 40
_refine_ls_restrained_S_all 1.043
_refine_ls_R_factor_all 0.1160
_refine_ls_R_factor_gt 0.0793
_refine_ls_shift/su_max 0.001
_refine_ls_shift/su_mean 0.000
_refine_ls_structure_factor_coef Fsqd
_refine_ls_weighting_details 'calc w=1/[\s^2^(Fo^2^)+(0.1484P)^2^+0.3907P] where P=(Fo^2^+2Fc^2^)/3'
_refine_ls_weighting_scheme calc
_refine_ls_wR_factor_gt 0.2151
_refine_ls_wR_factor_ref 0.2529
_reflns_number_gt 5095
_reflns_number_total 7682
_reflns_threshold_expression >2sigma(I)
_cod_data_source_file ic502726q_si_003.cif
_cod_data_source_block as159lt
_cod_depositor_comments 'Adding full bibliography for 4342113--4342126.cif.'
_cod_database_code 4342123

loop_
_symmetry_equiv_pos_as_xyz
'x, y, z'
'-x, -y, -z'

loop_
_atom_site_label
_atom_site_type_symbol
_atom_site_fract_x
_atom_site_fract_y
_atom_site_fract_z
_atom_site_U_iso_or_equiv
_atom_site_adp_type
_atom_site_occupancy
_atom_site_symmetry_multiplicity
_atom_site_calc_flag
_atom_site_refinement_flags
_atom_site_disorder_assembly
_atom_site_disorder_group
Fe1 Fe 0.17613(7) 0.76236(6) 0.19512(7) 0.0302(2) Uani 1 1 d . . .
N2 N 0.2999(4) 0.8439(3) 0.1786(3) 0.0292(9) Uani 1 1 d . A .
C3 C 0.2733(5) 0.9315(4) 0.2365(4) 0.0292(11) Uani 1 1 d . . .
C4 C 0.3549(5) 0.9899(4) 0.2283(5) 0.0374(13) Uani 1 1 d . A .
H4 H 0.3343 1.0511 0.2713 0.045 Uiso 1 1 calc R . .
C5 C 0.4675(5) 0.9554(5) 0.1548(5) 0.0428(14) Uani 1 1 d . . .
H5 H 0.5265 0.9926 0.1481 0.051 Uiso 1 1 calc R A .
C6 C 0.4961(5) 0.8666(5) 0.0901(5) 0.0371(13) Uani 1 1 d . A .
H6 H 0.5728 0.8439 0.0374 0.045 Uiso 1 1 calc R . .
C7 C 0.4090(5) 0.8135(4) 0.1058(4) 0.0316(11) Uani 1 1 d . . .
N8 N 0.1526(4) 0.9567(3) 0.3002(3) 0.0288(9) Uani 1 1 d . A .
N9 N 0.0866(4) 0.8844(3) 0.3078(4) 0.0327(10) Uani 1 1 d . A .
C10 C -0.0243(5) 0.9330(5) 0.3664(5) 0.0378(13) Uani 1 1 d . . .
C11 C -0.1270(5) 0.8928(5) 0.3967(5) 0.0447(15) Uani 1 1 d . A .
H11 H -0.1249 0.8235 0.3791 0.054 Uiso 1 1 calc R . .
C12 C -0.2298(5) 0.9590(6) 0.4528(5) 0.0519(17) Uani 1 1 d . . .
H12 H -0.3007 0.9344 0.4753 0.062 Uiso 1 1 calc R A .
C13 C -0.2345(5) 1.0629(6) 0.4788(5) 0.0522(18) Uani 1 1 d . A .
H13 H -0.3085 1.1057 0.5169 0.063 Uiso 1 1 calc R . .
C14 C -0.1361(5) 1.1031(5) 0.4505(5) 0.0454(15) Uani 1 1 d . . .
H14 H -0.1400 1.1728 0.4683 0.054 Uiso 1 1 calc R A .
C15 C -0.0275(5) 1.0361(5) 0.3934(4) 0.0352(12) Uani 1 1 d . A .
C16 C 0.0870(5) 1.0484(4) 0.3505(4) 0.0337(12) Uani 1 1 d . . .
H16 H 0.1147 1.1089 0.3552 0.040 Uiso 1 1 calc R A .
N17 N 0.4195(4) 0.7253(3) 0.0450(4) 0.0286(9) Uani 1 1 d . A .
N18 N 0.3232(4) 0.6809(3) 0.0747(3) 0.0292(9) Uani 1 1 d . A .
C19 C 0.3568(5) 0.6038(4) -0.0003(4) 0.0322(11) Uani 1 1 d . . .
C20 C 0.2924(5) 0.5320(4) -0.0101(5) 0.0370(12) Uani 1 1 d . A .
H20 H 0.2148 0.5326 0.0403 0.044 Uiso 1 1 calc R . .
C21 C 0.3461(6) 0.4618(5) -0.0947(5) 0.0424(14) Uani 1 1 d . . .
H21 H 0.3050 0.4123 -0.1028 0.051 Uiso 1 1 calc R A .
C22 C 0.4617(6) 0.4608(5) -0.1709(5) 0.0454(15) Uani 1 1 d . A .
H22 H 0.4946 0.4116 -0.2295 0.054 Uiso 1 1 calc R . .
C23 C 0.5265(6) 0.5268(5) -0.1635(5) 0.0448(14) Uani 1 1 d . . .
H23 H 0.6040 0.5241 -0.2151 0.054 Uiso 1 1 calc R A .
C24 C 0.4746(5) 0.6013(4) -0.0753(5) 0.0357(12) Uani 1 1 d . A .
C25 C 0.5106(5) 0.6796(5) -0.0429(4) 0.0361(12) Uani 1 1 d . . .
H25 H 0.5849 0.6982 -0.0759 0.043 Uiso 1 1 calc R A .
N26A N 0.0706(11) 0.6864(10) 0.1868(10) 0.029(3) Uiso 0.50 1 d P A 1
C27A C 0.0506(12) 0.6013(10) 0.2517(10) 0.029(3) Uiso 0.50 1 d P A 1
C28A C -0.0243(12) 0.5375(11) 0.2526(12) 0.037(3) Uiso 0.50 1 d P A 1
H28A H -0.0392 0.4827 0.3004 0.044 Uiso 0.50 1 calc PR A 1
C29A C -0.0756(12) 0.5586(11) 0.1800(12) 0.037(3) Uiso 0.50 1 d P A 1
H29A H -0.1263 0.5161 0.1769 0.044 Uiso 0.50 1 calc PR A 1
C30A C -0.0556(14) 0.6414(13) 0.1099(14) 0.034(4) Uiso 0.50 1 d P A 1
H30A H -0.0909 0.6564 0.0598 0.041 Uiso 0.50 1 calc PR A 1
C31A C 0.0225(18) 0.7010(16) 0.1206(16) 0.041(6) Uiso 0.50 1 d P A 1
N32A N 0.1164(10) 0.5925(9) 0.3151(8) 0.032(2) Uiso 0.50 1 d P A 1
N33A N 0.1881(9) 0.6656(7) 0.3007(7) 0.028(2) Uiso 0.50 1 d P A 1
C34A C 0.2404(11) 0.6378(9) 0.3723(9) 0.032(2) Uiso 0.50 1 d P A 1
C35A C 0.3195(10) 0.6842(9) 0.3911(9) 0.032(2) Uiso 0.50 1 d P A 1
H35A H 0.3444 0.7432 0.3541 0.038 Uiso 0.50 1 calc PR A 1
C36A C 0.3598(11) 0.6410(10) 0.4655(10) 0.043(3) Uiso 0.50 1 d P A 1
H36A H 0.4128 0.6715 0.4818 0.051 Uiso 0.50 1 calc PR A 1
C37A C 0.3237(11) 0.5498(11) 0.5202(11) 0.041(3) Uiso 0.50 1 d P A 1
H37A H 0.3527 0.5238 0.5727 0.049 Uiso 0.50 1 calc PR A 1
C38A C 0.2514(12) 0.4997(10) 0.5006(10) 0.039(3) Uiso 0.50 1 d P A 1
H38A H 0.2323 0.4377 0.5344 0.047 Uiso 0.50 1 calc PR A 1
C39A C 0.2039(10) 0.5472(10) 0.4236(9) 0.034(2) Uiso 0.50 1 d P A 1
C40A C 0.1316(11) 0.5185(9) 0.3870(9) 0.034(2) Uiso 0.50 1 d P A 1
H40A H 0.0971 0.4593 0.4059 0.041 Uiso 0.50 1 calc PR A 1
N26B N 0.0566(13) 0.6692(12) 0.1845(12) 0.042(4) Uiso 0.50 1 d P A 2
C27B C 0.0291(16) 0.5896(14) 0.2421(13) 0.048(5) Uiso 0.50 1 d P A 2
C28B C -0.0326(14) 0.5312(13) 0.2246(14) 0.048(4) Uiso 0.50 1 d P A 2
H28B H -0.0488 0.4721 0.2658 0.057 Uiso 0.50 1 calc PR A 2
C29B C -0.0753(14) 0.5557(13) 0.1441(14) 0.051(4) Uiso 0.50 1 d P A 2
H29B H -0.1227 0.5145 0.1320 0.061 Uiso 0.50 1 calc PR A 2
C30B C -0.0486(17) 0.6386(16) 0.0836(16) 0.051(6) Uiso 0.50 1 d P A 2
H30B H -0.0762 0.6571 0.0286 0.061 Uiso 0.50 1 calc PR A 2
C31B C 0.0183(17) 0.6930(15) 0.1050(15) 0.036(5) Uiso 0.50 1 d P A 2
N32B N 0.0876(11) 0.5720(9) 0.3146(9) 0.041(3) Uiso 0.50 1 d P A 2
N33B N 0.1524(10) 0.6412(9) 0.3199(8) 0.035(2) Uiso 0.50 1 d P A 2
C34B C 0.2062(11) 0.6045(10) 0.3866(10) 0.034(2) Uiso 0.50 1 d P A 2
C35B C 0.2836(10) 0.6405(10) 0.4148(9) 0.036(2) Uiso 0.50 1 d P A 2
H35B H 0.3053 0.7045 0.3902 0.043 Uiso 0.50 1 calc PR A 2
C36B C 0.3307(13) 0.5813(12) 0.4808(13) 0.051(3) Uiso 0.50 1 d P A 2
H36B H 0.3865 0.6043 0.4999 0.061 Uiso 0.50 1 calc PR A 2
C37B C 0.2957(14) 0.4885(12) 0.5186(12) 0.053(3) Uiso 0.50 1 d P A 2
H37B H 0.3278 0.4511 0.5648 0.064 Uiso 0.50 1 calc PR A 2
C38B C 0.2189(14) 0.4483(13) 0.4938(12) 0.058(4) Uiso 0.50 1 d P A 2
H38B H 0.1973 0.3847 0.5207 0.070 Uiso 0.50 1 calc PR A 2
C39B C 0.1720(11) 0.5077(10) 0.4241(10) 0.039(3) Uiso 0.50 1 d P A 2
C40B C 0.0962(11) 0.4933(10) 0.3762(9) 0.038(3) Uiso 0.50 1 d P A 2
H40B H 0.0576 0.4368 0.3863 0.046 Uiso 0.50 1 calc PR A 2
N41 N 0.0599(4) 0.7804(4) 0.0486(4) 0.0362(10) Uani 1 1 d . . .
N42 N 0.1238(4) 0.8341(4) 0.0792(4) 0.0362(10) Uani 1 1 d . A .
C43 C 0.1502(5) 0.9082(5) 0.0064(4) 0.0364(12) Uani 1 1 d . . .
C44 C 0.2097(5) 0.9870(5) 0.0015(5) 0.0404(13) Uani 1 1 d . A .
H44 H 0.2401 0.9943 0.0539 0.049 Uiso 1 1 calc R . .
C45 C 0.2235(6) 1.0532(5) -0.0793(5) 0.0470(15) Uani 1 1 d . . .
H45 H 0.2620 1.1085 -0.0819 0.056 Uiso 1 1 calc R A .
C46 C 0.1817(5) 1.0422(5) -0.1613(5) 0.0460(15) Uani 1 1 d . A .
H46 H 0.1950 1.0889 -0.2181 0.055 Uiso 1 1 calc R . .
C47 C 0.1234(6) 0.9662(5) -0.1587(5) 0.0465(15) Uani 1 1 d . . .
H47 H 0.0959 0.9593 -0.2132 0.056 Uiso 1 1 calc R A .
C48 C 0.1041(5) 0.8969(5) -0.0734(5) 0.0415(14) Uani 1 1 d . A .
C49 C 0.0474(5) 0.8157(5) -0.0429(5) 0.0422(14) Uani 1 1 d . A .
H49 H 0.0071 0.7891 -0.0786 0.051 Uiso 1 1 calc R . .
Cl50A Cl 0.1615(6) 0.2868(8) 0.1873(6) 0.040(3) Uani 0.50 1 d PD B 1
O51A O 0.2142(16) 0.3723(13) 0.1737(17) 0.083(8) Uani 0.50 1 d PD B 1
O52A O 0.073(2) 0.3072(17) 0.145(3) 0.22(2) Uani 0.50 1 d PD B 1
O53A O 0.2370(16) 0.1937(13) 0.1456(17) 0.106(10) Uani 0.50 1 d PD B 1
O54A O 0.098(2) 0.2776(16) 0.3009(11) 0.156(13) Uani 0.50 1 d PD B 1
Cl50B Cl 0.1598(9) 0.2815(10) 0.1846(9) 0.055(4) Uani 0.50 1 d PD C 2
O51B O 0.2203(15) 0.3617(12) 0.1900(14) 0.055(5) Uani 0.50 1 d PD C 2
O52B O 0.1148(17) 0.3101(13) 0.1064(14) 0.099(7) Uani 0.50 1 d PD C 2
O53B O 0.2422(12) 0.1875(10) 0.1534(12) 0.046(5) Uani 0.50 1 d PD C 2
O54B O 0.0699(10) 0.2788(11) 0.2824(12) 0.099(9) Uani 0.50 1 d PD C 2
Cl55A Cl 0.6488(7) 0.7404(6) 0.3127(8) 0.0440(15) Uani 0.50 1 d PD D 1
O56A O 0.5428(13) 0.8089(10) 0.3738(10) 0.079(4) Uani 0.50 1 d PD D 1
O57A O 0.6755(19) 0.7560(15) 0.2003(10) 0.056(6) Uani 0.50 1 d PD D 1
O58A O 0.6350(9) 0.6369(6) 0.3325(7) 0.052(2) Uani 0.50 1 d PD D 1
O59A O 0.7400(17) 0.7599(17) 0.338(2) 0.099(9) Uani 0.50 1 d PD D 1
Cl55B Cl 0.6124(6) 0.7671(6) 0.3250(7) 0.0432(17) Uani 0.50 1 d PD E 2
O56B O 0.5604(12) 0.8743(9) 0.3474(11) 0.086(4) Uani 0.50 1 d PD E 2
O57B O 0.660(2) 0.7470(16) 0.2126(10) 0.060(6) Uani 0.50 1 d PD E 2
O58B O 0.5294(11) 0.7051(11) 0.3790(10) 0.093(5) Uani 0.50 1 d PD E 2
O59B O 0.7031(15) 0.7457(14) 0.3642(18) 0.066(4) Uani 0.50 1 d PD E 2
C60 C 0.4928(8) 0.2072(8) 0.3675(8) 0.079(3) Uani 1 1 d . . .
H60 H 0.4647 0.2315 0.4441 0.095 Uiso 1 1 calc R . .
Cl61 Cl 0.6136(3) 0.2654(3) 0.2892(3) 0.1200(12) Uani 1 1 d . . .
Cl62 Cl 0.3779(2) 0.2463(2) 0.3251(2) 0.0868(7) Uani 1 1 d . . .
Cl63 Cl 0.53422(19) 0.0739(2) 0.36043(19) 0.0847(7) Uani 1 1 d . . .

loop_
_atom_site_aniso_label
_atom_site_aniso_U_11
_atom_site_aniso_U_22
_atom_site_aniso_U_33
_atom_site_aniso_U_23
_atom_site_aniso_U_13
_atom_site_aniso_U_12
Fe1 0.0306(5) 0.0252(4) 0.0373(5) -0.0042(4) -0.0183(4) 0.0003(3)
N2 0.028(2) 0.029(2) 0.030(2) 0.0017(19) -0.0126(18) -0.0010(18)
C3 0.032(3) 0.026(3) 0.031(3) -0.001(2) -0.017(2) 0.000(2)
C4 0.039(3) 0.031(3) 0.048(3) -0.004(3) -0.024(3) -0.004(2)
C5 0.034(3) 0.043(3) 0.056(4) -0.005(3) -0.021(3) -0.010(3)
C6 0.023(3) 0.040(3) 0.044(3) -0.003(3) -0.011(2) -0.001(2)
C7 0.032(3) 0.032(3) 0.035(3) 0.003(2) -0.020(2) -0.003(2)
N8 0.027(2) 0.027(2) 0.031(2) -0.0008(19) -0.0124(18) 0.0010(18)
N9 0.029(2) 0.026(2) 0.042(3) 0.006(2) -0.015(2) -0.0034(19)
C10 0.033(3) 0.042(3) 0.036(3) 0.009(3) -0.014(2) -0.001(3)
C11 0.036(3) 0.048(4) 0.051(4) 0.018(3) -0.019(3) -0.008(3)
C12 0.029(3) 0.070(5) 0.051(4) 0.021(4) -0.015(3) -0.005(3)
C13 0.033(3) 0.077(5) 0.034(3) 0.000(3) -0.014(3) 0.018(3)
C14 0.042(3) 0.055(4) 0.032(3) -0.009(3) -0.015(3) 0.011(3)
C15 0.037(3) 0.038(3) 0.030(3) 0.000(2) -0.017(2) 0.003(2)
C16 0.041(3) 0.028(3) 0.035(3) -0.002(2) -0.021(3) 0.001(2)
N17 0.026(2) 0.025(2) 0.036(2) 0.0000(19) -0.0152(19) -0.0015(18)
N18 0.029(2) 0.025(2) 0.031(2) -0.0041(19) -0.0110(19) -0.0008(18)
C19 0.032(3) 0.029(3) 0.035(3) 0.000(2) -0.016(2) 0.002(2)
C20 0.031(3) 0.030(3) 0.044(3) -0.003(3) -0.011(2) -0.002(2)
C21 0.051(4) 0.035(3) 0.045(3) -0.010(3) -0.025(3) 0.000(3)
C22 0.049(4) 0.037(3) 0.044(3) -0.014(3) -0.019(3) 0.010(3)
C23 0.038(3) 0.041(3) 0.042(3) -0.004(3) -0.009(3) 0.008(3)
C24 0.032(3) 0.033(3) 0.034(3) -0.001(2) -0.010(2) 0.003(2)
C25 0.023(3) 0.044(3) 0.034(3) 0.002(3) -0.007(2) 0.000(2)
N41 0.032(2) 0.037(3) 0.038(3) -0.007(2) -0.016(2) 0.003(2)
N42 0.043(3) 0.034(3) 0.032(2) -0.001(2) -0.019(2) 0.002(2)
C43 0.038(3) 0.040(3) 0.028(3) -0.004(2) -0.016(2) 0.007(2)
C44 0.041(3) 0.046(3) 0.036(3) 0.005(3) -0.020(3) -0.004(3)
C45 0.042(3) 0.048(4) 0.046(4) 0.013(3) -0.018(3) 0.001(3)
C46 0.035(3) 0.057(4) 0.034(3) 0.007(3) -0.009(3) 0.007(3)
C47 0.043(3) 0.061(4) 0.033(3) 0.005(3) -0.021(3) 0.007(3)
C48 0.037(3) 0.048(4) 0.036(3) -0.004(3) -0.017(3) 0.006(3)
C49 0.034(3) 0.048(4) 0.040(3) -0.008(3) -0.017(3) 0.011(3)
Cl50A 0.020(4) 0.051(6) 0.038(4) 0.010(3) -0.004(3) 0.000(3)
O51A 0.045(10) 0.042(8) 0.112(14) 0.028(9) 0.018(9) -0.005(7)
O52A 0.138(19) 0.108(18) 0.48(6) -0.15(3) -0.22(3) 0.061(14)
O53A 0.081(16) 0.072(14) 0.107(17) 0.035(12) 0.011(12) 0.007(12)
O54A 0.32(4) 0.081(14) 0.041(8) -0.002(8) -0.023(14) -0.082(18)
Cl50B 0.054(6) 0.055(6) 0.079(7) 0.011(4) -0.048(5) -0.021(5)
O51B 0.041(9) 0.067(12) 0.070(9) -0.022(8) -0.035(8) -0.005(7)
O52B 0.145(16) 0.078(11) 0.139(13) 0.030(10) -0.133(13) -0.006(10)
O53B 0.051(10) 0.041(9) 0.058(10) -0.015(7) -0.035(9) -0.006(7)
O54B 0.032(5) 0.040(8) 0.129(16) 0.035(9) 0.055(8) 0.014(5)
Cl55A 0.061(4) 0.031(3) 0.043(3) 0.002(2) -0.023(3) -0.010(3)
O56A 0.108(12) 0.042(8) 0.064(8) -0.008(7) -0.014(8) -0.001(9)
O57A 0.063(9) 0.057(11) 0.045(9) 0.017(7) -0.025(7) -0.001(8)
O58A 0.063(6) 0.037(5) 0.055(6) 0.014(4) -0.024(5) -0.011(4)
O59A 0.143(19) 0.090(12) 0.13(2) 0.027(11) -0.105(18) -0.064(12)
Cl55B 0.051(4) 0.041(5) 0.044(3) 0.005(3) -0.024(3) -0.012(3)
O56B 0.092(10) 0.063(8) 0.090(10) -0.030(8) -0.034(8) 0.019(8)
O57B 0.092(14) 0.048(10) 0.033(8) -0.012(7) -0.014(7) -0.019(9)
O58B 0.096(10) 0.136(13) 0.078(8) 0.036(8) -0.045(8) -0.078(10)
O59B 0.089(10) 0.056(8) 0.078(10) 0.009(8) -0.058(9) -0.021(8)
C60 0.069(5) 0.110(8) 0.070(5) 0.010(5) -0.038(5) -0.024(5)
Cl61 0.111(2) 0.173(3) 0.117(2) 0.046(2) -0.0675(19) -0.079(2)
Cl62 0.0875(16) 0.0960(17) 0.0975(17) 0.0128(14) -0.0538(14) -0.0296(13)
Cl63 0.0590(12) 0.116(2) 0.0749(14) -0.0126(13) -0.0262(11) -0.0061(12)

loop_
_atom_type_symbol
_atom_type_description
_atom_type_scat_dispersion_real
_atom_type_scat_dispersion_imag
_atom_type_scat_source
C C 0.0181 0.0091 'International Tables Vol C Tables 4.2.6.8 and 6.1.1.4'
H H 0.0000 0.0000 'International Tables Vol C Tables 4.2.6.8 and 6.1.1.4'
N N 0.0311 0.0180 'International Tables Vol C Tables 4.2.6.8 and 6.1.1.4'
O O 0.0492 0.0322 'International Tables Vol C Tables 4.2.6.8 and 6.1.1.4'
Fe Fe -1.1336 3.1974 'International Tables Vol C Tables 4.2.6.8 and 6.1.1.4'
Cl Cl 0.3639 0.7018 'International Tables Vol C Tables 4.2.6.8 and 6.1.1.4'

loop_
_geom_angle_atom_site_label_1
_geom_angle_atom_site_label_2
_geom_angle_atom_site_label_3
_geom_angle
N26A Fe1 N33A 83.5(5)
N26A Fe1 N2 171.0(4)
N33A Fe1 N2 103.0(3)
N26A Fe1 N18 96.9(4)
N33A Fe1 N18 92.7(3)
N2 Fe1 N18 76.70(17)
N26A Fe1 N42 76.1(4)
N33A Fe1 N42 159.6(3)
N2 Fe1 N42 97.23(18)
N18 Fe1 N42 89.23(18)
N26A Fe1 N9 109.6(4)
N33A Fe1 N9 93.7(3)
N2 Fe1 N9 76.51(17)
N18 Fe1 N9 153.20(17)
N42 Fe1 N9 93.65(18)
N2 Fe1 N26B 170.6(4)
N18 Fe1 N26B 95.6(4)
N42 Fe1 N26B 77.1(4)
N9 Fe1 N26B 111.0(4)
N2 Fe1 N33B 115.7(3)
N18 Fe1 N33B 97.9(3)
N42 Fe1 N33B 147.1(3)
N9 Fe1 N33B 94.1(3)
N26B Fe1 N33B 70.3(5)
C3 N2 C7 118.9(5)
C3 N2 Fe1 120.8(4)
C7 N2 Fe1 120.3(4)
N2 C3 C4 122.9(5)
N2 C3 N8 110.9(4)
C4 C3 N8 126.1(5)
C5 C4 C3 117.1(5)
C5 C4 H4 121.5
C3 C4 H4 121.5
C4 C5 C6 120.9(5)
C4 C5 H5 119.5
C6 C5 H5 119.5
C7 C6 C5 117.3(5)
C7 C6 H6 121.4
C5 C6 H6 121.4
N2 C7 C6 122.8(5)
N2 C7 N17 111.6(4)
C6 C7 N17 125.5(5)
C16 N8 N9 112.7(4)
C16 N8 C3 129.0(5)
N9 N8 C3 118.1(4)
C10 N9 N8 104.3(4)
C10 N9 Fe1 139.6(4)
N8 N9 Fe1 112.6(3)
N9 C10 C11 127.4(6)
N9 C10 C15 110.8(5)
C11 C10 C15 121.8(6)
C12 C11 C10 116.3(6)
C12 C11 H11 121.9
C10 C11 H11 121.9
C11 C12 C13 122.6(6)
C11 C12 H12 118.7
C13 C12 H12 118.7
C14 C13 C12 122.0(6)
C14 C13 H13 119.0
C12 C13 H13 119.0
C13 C14 C15 117.0(6)
C13 C14 H14 121.5
C15 C14 H14 121.5
C16 C15 C10 105.8(5)
C16 C15 C14 133.8(6)
C10 C15 C14 120.3(6)
N8 C16 C15 106.5(5)
N8 C16 H16 126.8
C15 C16 H16 126.8
C25 N17 N18 113.8(4)
C25 N17 C7 129.1(5)
N18 N17 C7 117.1(4)
C19 N18 N17 103.6(4)
C19 N18 Fe1 141.3(4)
N17 N18 Fe1 114.1(3)
N18 C19 C20 128.7(5)
N18 C19 C24 110.2(5)
C20 C19 C24 121.1(5)
C21 C20 C19 117.4(5)
C21 C20 H20 121.3
C19 C20 H20 121.3
C20 C21 C22 121.8(6)
C20 C21 H21 119.1
C22 C21 H21 119.1
C23 C22 C21 122.6(6)
C23 C22 H22 118.7
C21 C22 H22 118.7
C22 C23 C24 117.8(6)
C22 C23 H23 121.1
C24 C23 H23 121.1
C25 C24 C19 106.1(5)
C25 C24 C23 134.6(6)
C19 C24 C23 119.3(5)
N17 C25 C24 106.3(5)
N17 C25 H25 126.8
C24 C25 H25 126.8
C31A N26A C27A 117.0(15)
C31A N26A Fe1 124.7(13)
C27A N26A Fe1 118.1(10)
C28A C27A N26A 124.1(13)
C28A C27A N32A 126.4(12)
N26A C27A N32A 109.5(12)
C29A C28A C27A 116.0(13)
C29A C28A H28A 122.0
C27A C28A H28A 122.0
C28A C29A C30A 122.3(13)
C28A C29A H29A 118.8
C30A C29A H29A 118.8
C29A C30A C31A 114.6(15)
C29A C30A H30A 122.7
C31A C30A H30A 122.7
N26A C31A N41 113.1(15)
N26A C31A C30A 125.8(18)
N41 C31A C30A 121.0(16)
C40A N32A C27A 131.6(13)
C40A N32A N33A 111.2(11)
C27A N32A N33A 117.1(9)
C34A N33A N32A 103.8(9)
C34A N33A Fe1 144.4(9)
N32A N33A Fe1 111.8(6)
N33A C34A C35A 127.9(11)
N33A C34A C39A 108.7(11)
C35A C34A C39A 123.3(10)
C36A C35A C34A 116.7(11)
C36A C35A H35A 121.7
C34A C35A H35A 121.7
C35A C36A C37A 121.6(12)
C35A C36A H36A 119.2
C37A C36A H36A 119.2
C38A C37A C36A 123.5(13)
C38A C37A H37A 118.2
C36A C37A H37A 118.2
C37A C38A C39A 115.5(12)
C37A C38A H38A 122.2
C39A C38A H38A 122.2
C40A C39A C34A 109.8(11)
C40A C39A C38A 130.9(12)
C34A C39A C38A 119.2(10)
C39A C40A N32A 106.3(11)
C39A C40A H40A 126.8
N32A C40A H40A 126.8
C27B N26B C31B 119.5(16)
C27B N26B Fe1 124.9(13)
C31B N26B Fe1 115.4(12)
C28B C27B N26B 121.9(16)
C28B C27B N32B 127.2(17)
N26B C27B N32B 110.5(16)
C27B C28B C29B 119.5(16)
C27B C28B H28B 120.2
C29B C28B H28B 120.2
C30B C29B C28B 119.6(16)
C30B C29B H29B 120.2
C28B C29B H29B 120.2
C31B C30B C29B 117.0(19)
C31B C30B H30B 121.5
C29B C30B H30B 121.5
C30B C31B N26B 122.4(18)
C30B C31B N41 126.0(17)
N26B C31B N41 111.6(14)
C40B N32B N33B 110.9(11)
C40B N32B C27B 130.1(14)
N33B N32B C27B 118.8(12)
C34B N33B N32B 108.1(11)
C34B N33B Fe1 135.2(10)
N32B N33B Fe1 115.0(7)
C35B C34B N33B 131.7(13)
C35B C34B C39B 121.0(12)
N33B C34B C39B 107.2(11)
C34B C35B C36B 118.8(12)
C34B C35B H35B 120.6
C36B C35B H35B 120.6
C37B C36B C35B 120.0(14)
C37B C36B H36B 120.0
C35B C36B H36B 120.0
C38B C37B C36B 124.3(16)
C38B C37B H37B 117.8
C36B C37B H37B 117.8
C37B C38B C39B 115.9(15)
C37B C38B H38B 122.0
C39B C38B H38B 122.0
C40B C39B C38B 134.5(13)
C40B C39B C34B 105.4(11)
C38B C39B C34B 120.0(12)
N32B C40B C39B 108.3(12)
N32B C40B H40B 125.8
C39B C40B H40B 125.8
N42 N41 C49 112.7(5)
N42 N41 C31A 111.5(9)
C49 N41 C31A 135.8(9)
N42 N41 C31B 121.8(8)
C49 N41 C31B 125.4(9)
C43 N42 N41 105.2(4)
C43 N42 Fe1 139.9(4)
N41 N42 Fe1 113.2(3)
N42 C43 C44 129.8(5)
N42 C43 C48 109.4(5)
C44 C43 C48 120.8(5)
C45 C44 C43 118.6(6)
C45 C44 H44 120.7
C43 C44 H44 120.7
C44 C45 C46 121.9(7)
C44 C45 H45 119.1
C46 C45 H45 119.1
C47 C46 C45 120.8(6)
C47 C46 H46 119.6
C45 C46 H46 119.6
C46 C47 C48 119.1(6)
C46 C47 H47 120.5
C48 C47 H47 120.5
C49 C48 C47 135.3(6)
C49 C48 C43 105.9(5)
C47 C48 C43 118.8(6)
N41 C49 C48 106.7(5)
N41 C49 H49 126.6
C48 C49 H49 126.6
O53A Cl50A O51A 115.6(11)
O53A Cl50A O52A 111.0(12)
O51A Cl50A O52A 109.2(12)
O53A Cl50A O54A 108.4(12)
O51A Cl50A O54A 107.7(11)
O52A Cl50A O54A 104.4(12)
O54B Cl50B O52B 109.6(11)
O54B Cl50B O53B 113.2(10)
O52B Cl50B O53B 110.8(10)
O54B Cl50B O51B 108.6(11)
O52B Cl50B O51B 106.3(11)
O53B Cl50B O51B 108.1(9)
O59A Cl55A O58A 110.7(10)
O59A Cl55A O56A 110.2(12)
O58A Cl55A O56A 110.0(9)
O59A Cl55A O57A 109.7(11)
O58A Cl55A O57A 107.6(10)
O56A Cl55A O57A 108.5(10)
O57B Cl55B O58B 110.9(11)
O57B Cl55B O59B 110.2(11)
O58B Cl55B O59B 108.5(10)
O57B Cl55B O56B 108.8(10)
O58B Cl55B O56B 110.8(9)
O59B Cl55B O56B 107.6(10)
Cl63 C60 Cl62 111.0(5)
Cl63 C60 Cl61 110.9(6)
Cl62 C60 Cl61 110.1(5)
Cl63 C60 H60 108.2
Cl62 C60 H60 108.2
Cl61 C60 H60 108.2

loop_
_geom_bond_atom_site_label_1
_geom_bond_atom_site_label_2
_geom_bond_distance
Fe1 N26A 1.868(13)
Fe1 N33A 1.914(9)
Fe1 N2 2.016(4)
Fe1 N18 2.063(4)
Fe1 N42 2.070(4)
Fe1 N9 2.084(5)
Fe1 N26B 2.188(15)
Fe1 N33B 2.257(11)
N2 C3 1.337(7)
N2 C7 1.337(7)
C3 C4 1.380(7)
C3 N8 1.409(7)
C4 C5 1.378(9)
C4 H4 0.9500
C5 C6 1.397(8)
C5 H5 0.9500
C6 C7 1.369(8)
C6 H6 0.9500
C7 N17 1.411(7)
N8 C16 1.361(7)
N8 N9 1.369(6)
N9 C10 1.354(7)
C10 C11 1.411(8)
C10 C15 1.416(8)
C11 C12 1.368(9)
C11 H11 0.9500
C12 C13 1.418(11)
C12 H12 0.9500
C13 C14 1.365(10)
C13 H13 0.9500
C14 C15 1.422(8)
C14 H14 0.9500
C15 C16 1.378(8)
C16 H16 0.9500
N17 C25 1.348(7)
N17 N18 1.372(6)
N18 C19 1.353(7)
C19 C20 1.412(8)
C19 C24 1.434(8)
C20 C21 1.366(8)
C20 H20 0.9500
C21 C22 1.421(9)
C21 H21 0.9500
C22 C23 1.346(9)
C22 H22 0.9500
C23 C24 1.435(8)
C23 H23 0.9500
C24 C25 1.364(8)
C25 H25 0.9500
N26A C31A 1.26(2)
N26A C27A 1.400(18)
C27A C28A 1.389(19)
C27A N32A 1.408(18)
C28A C29A 1.38(2)
C28A H28A 0.9500
C29A C30A 1.42(2)
C29A H29A 0.9500
C30A C31A 1.44(2)
C30A H30A 0.9500
C31A N41 1.42(2)
N32A C40A 1.396(15)
N32A N33A 1.414(14)
N33A C34A 1.384(14)
C34A C35A 1.384(16)
C34A C39A 1.425(16)
C35A C36A 1.364(16)
C35A H35A 0.9500
C36A C37A 1.447(18)
C36A H36A 0.9500
C37A C38A 1.344(18)
C37A H37A 0.9500
C38A C39A 1.468(17)
C38A H38A 0.9500
C39A C40A 1.325(17)
C40A H40A 0.9500
N26B C27B 1.30(2)
N26B C31B 1.35(2)
C27B C28B 1.29(2)
C27B N32B 1.44(2)
C28B C29B 1.40(2)
C28B H28B 0.9500
C29B C30B 1.36(3)
C29B H29B 0.9500
C30B C31B 1.33(3)
C30B H30B 0.9500
C31B N41 1.432(19)
N32B C40B 1.324(16)
N32B N33B 1.368(16)
N33B C34B 1.361(15)
C34B C35B 1.358(16)
C34B C39B 1.442(18)
C35B C36B 1.40(2)
C35B H35B 0.9500
C36B C37B 1.40(2)
C36B H36B 0.9500
C37B C38B 1.35(2)
C37B H37B 0.9500
C38B C39B 1.440(19)
C38B H38B 0.9500
C39B C40B 1.405(17)
C40B H40B 0.9500
N41 N42 1.365(6)
N41 C49 1.366(7)
N42 C43 1.355(8)
C43 C44 1.391(8)
C43 C48 1.447(7)
C44 C45 1.353(8)
C44 H44 0.9500
C45 C46 1.436(9)
C45 H45 0.9500
C46 C47 1.354(10)
C46 H46 0.9500
C47 C48 1.421(9)
C47 H47 0.9500
C48 C49 1.371(9)
C49 H49 0.9500
Cl50A O53A 1.386(13)
Cl50A O51A 1.396(12)
Cl50A O52A 1.425(14)
Cl50A O54A 1.440(13)
Cl50B O54B 1.370(12)
Cl50B O52B 1.401(12)
Cl50B O53B 1.417(12)
Cl50B O51B 1.449(12)
Cl55A O59A 1.403(13)
Cl55A O58A 1.418(10)
Cl55A O56A 1.423(11)
Cl55A O57A 1.440(13)
Cl55B O57B 1.415(12)
Cl55B O58B 1.415(11)
Cl55B O59B 1.430(12)
Cl55B O56B 1.434(11)
C60 Cl63 1.736(11)
C60 Cl62 1.756(8)
C60 Cl61 1.784(10)
C60 H60 1.0000
